data_1539973
loop_
_publ_author_name
'Yamamoto, Yuzo'
'Kinoshita, Kyoji'
'Tamaru, Kenzi'
'Yamanaka, Teruko'

_publ_section_title
;
 Redetermination of the crystal structure of calcium cyanamide
;
_journal_issue 4
_journal_name_full 'Bulletin of the Chemical Society of Japan'
_journal_page_first 501
_journal_page_last 502
_journal_paper_doi 10.1246/bcsj.31.501
_journal_volume 31
_journal_year 1958
_chemical_formula_sum 'C Ca N2'
_chemical_name_systematic 'Ca (C N2)'
_space_group_IT_number 166
_symmetry_space_group_name_Hall '-P 3* 2'
_symmetry_space_group_name_H-M 'R -3 m :R'
_cell_angle_alpha 40.47
_cell_angle_beta 40.47
_cell_angle_gamma 40.47
_cell_formula_units_Z 1
_cell_length_a 5.35
_cell_length_b 5.35
_cell_length_c 5.35
_cell_volume 58.177
_citation_journal_id_ASTM BCSJA8
_cod_data_source_file Yamamoto_BCSJA8_1958_959.cif
_cod_data_source_block C1Ca1N2
_cod_original_cell_volume 58.17675
_cod_original_sg_symbol_Hall '-R 3 2" (-y+z,x+z,-x+y+z)'
_cod_original_formula_sum 'C1 Ca1 N2'
_cod_database_code 1539973

loop_
_symmetry_equiv_pos_as_xyz
x,y,z
z,x,y
y,z,x
-y,-x,-z
-z,-y,-x
-x,-z,-y
-x,-y,-z
-z,-x,-y
-y,-z,-x
y,x,z
z,y,x
x,z,y

loop_
_atom_site_label
_atom_site_type_symbol
_atom_site_fract_x
_atom_site_fract_y
_atom_site_fract_z
_atom_site_occupancy
_atom_site_U_iso_or_equiv
Ca1 Ca+2 0 0 0 1 0.0
C1 C+4 0.5 0.5 0.5 1 0.0
N1 N-3 0.415 0.415 0.415 1 0.0
